data_4337916
loop_
_publ_author_name
'Kiernicki, John J.'
'Newell, Brian S.'
'Matson, Ellen M.'
'Anderson, Nickolas H.'
'Fanwick, Phillip E.'
'Shores, Matthew P.'
'Bart, Suzanne C.'

_publ_section_title
;
 Multielectron C-O Bond Activation Mediated by a Family of Reduced Uranium
 Complexes.
;
_journal_issue 7
_journal_name_full 'Inorganic chemistry'
_journal_page_first 3730
_journal_paper_doi 10.1021/ic500012x
_journal_volume 53
_journal_year 2014
_chemical_formula_moiety 'C27 H31 N3'
_chemical_formula_sum 'C27 H31 N3'
_chemical_formula_weight 397.55
_chemical_name_systematic
;
 ?
;
_space_group_crystal_system triclinic
_space_group_IT_number 2
_space_group_name_Hall '-P 1'
_space_group_name_H-M_alt 'P -1'
_symmetry_space_group_name_Hall '-P 1'
_symmetry_space_group_name_H-M 'P -1'
_atom_sites_solution_hydrogens geom
_atom_sites_solution_primary iterative
_atom_sites_solution_secondary difmap
_audit_creation_method SHELXL-2013
_cell_angle_alpha 79.305(6)
_cell_angle_beta 77.099(5)
_cell_angle_gamma 76.629(5)
_cell_formula_units_Z 2
_cell_length_a 8.2054(2)
_cell_length_b 11.4190(2)
_cell_length_c 13.0767(9)
_cell_measurement_reflns_used 24853
_cell_measurement_temperature 150(2)
_cell_measurement_theta_max 66.593
_cell_measurement_theta_min 3.502
_cell_volume 1150.30(9)
_computing_cell_refinement 'DIRAX (Duisneberg, 1992)'
_computing_data_collection 'Nonius Collect (Nonius, 1998)'
_computing_data_reduction 'EVAL14 (Duisneberg, et.al., 2003)'
_computing_publication_material 'local programs'
_computing_structure_refinement 'SHELXL-2013 (Sheldrick, 2013)'
_computing_structure_solution 'SHELXT (Sheldrick)'
_diffrn_ambient_temperature 150(2)
_diffrn_measured_fraction_theta_full 0.966
_diffrn_measured_fraction_theta_max 0.989
_diffrn_measurement_device_type 'Nonius KappaCCD'
_diffrn_measurement_method '\w and \f'
_diffrn_radiation_type CuK\a
_diffrn_radiation_wavelength 1.54178
_diffrn_reflns_av_R_equivalents 0.053
_diffrn_reflns_av_unetI/netI 0.0387
_diffrn_reflns_Laue_measured_fraction_max 0.989
_diffrn_reflns_limit_h_max 9
_diffrn_reflns_limit_h_min -9
_diffrn_reflns_limit_k_max 13
_diffrn_reflns_limit_k_min -13
_diffrn_reflns_limit_l_max 15
_diffrn_reflns_limit_l_min -11
_diffrn_reflns_number 24853
_diffrn_reflns_point_group_measured_fraction_full 0.966
_diffrn_reflns_point_group_measured_fraction_max 0.989
_diffrn_reflns_theta_full 67.679
_diffrn_reflns_theta_max 66.593
_diffrn_reflns_theta_min 3.502
_diffrn_source 'fine focus tube'
_exptl_absorpt_coefficient_mu 0.516
_exptl_absorpt_correction_T_max 0.938
_exptl_absorpt_correction_T_min 0.666
_exptl_absorpt_correction_type multi-scan
_exptl_absorpt_process_details 'SADABS (Sheldrick 1996)'
_exptl_crystal_colour yellow
_exptl_crystal_density_diffrn 1.148
_exptl_crystal_description blcok
_exptl_crystal_F_000 428
_exptl_crystal_size_max 0.250
_exptl_crystal_size_mid 0.100
_exptl_crystal_size_min 0.100
_refine_diff_density_max 0.247
_refine_diff_density_min -0.251
_refine_diff_density_rms 0.050
_refine_ls_extinction_coef 0.0094(10)
_refine_ls_extinction_expression Fc^*^=kFc[1+0.001xFc^2^\l^3^/sin(2\q)]^-1/4^
_refine_ls_extinction_method SHELXL
_refine_ls_goodness_of_fit_ref 1.177
_refine_ls_hydrogen_treatment constr
_refine_ls_matrix_type full
_refine_ls_number_parameters 280
_refine_ls_number_reflns 4023
_refine_ls_number_restraints 0
_refine_ls_restrained_S_all 1.177
_refine_ls_R_factor_all 0.0685
_refine_ls_R_factor_gt 0.0459
_refine_ls_shift/su_max 0.057
_refine_ls_shift/su_mean 0.001
_refine_ls_structure_factor_coef Fsqd
_refine_ls_weighting_details 'w=1/[\s^2^(Fo^2^)+(0.0648P)^2^+0.4421P] where P=(Fo^2^+2Fc^2^)/3'
_refine_ls_weighting_scheme calc
_refine_ls_wR_factor_gt 0.1187
_refine_ls_wR_factor_ref 0.1639
_reflns_Friedel_coverage 0.000
_reflns_number_gt 2835
_reflns_number_total 4023
_reflns_threshold_expression 'I > 2\s(I)'
_cod_data_source_file ic500012x_si_001.cif
_cod_data_source_block NHA17
_cod_depositor_comments 'Adding full bibliography for 4337916--4337924.cif.'
_cod_database_code 4337916
_shelx_space_group_comment
;
The symmetry employed for this shelxl refinement is uniquely defined
by the following loop, which should always be used as a source of
symmetry information in preference to the above space-group names.
They are only intended as comments.
;
_shelx_estimated_absorpt_t_min 0.882
_shelx_estimated_absorpt_t_max 0.950
_shelxl_version_number 2013-3

loop_
_space_group_symop_operation_xyz
'x, y, z'
'-x, -y, -z'

loop_
_atom_site_label
_atom_site_type_symbol
_atom_site_fract_x
_atom_site_fract_y
_atom_site_fract_z
_atom_site_U_iso_or_equiv
_atom_site_adp_type
_atom_site_occupancy
_atom_site_site_symmetry_order
_atom_site_calc_flag
_atom_site_refinement_flags_posn
_atom_site_refinement_flags_adp
N1 N 0.9878(2) -0.13585(15) 0.78064(14) 0.0339(4) Uani 1 1 d . .
N2 N 0.6344(2) 0.09834(15) 0.73246(14) 0.0323(4) Uani 1 1 d . .
N3 N 0.3229(2) 0.31094(16) 0.60997(15) 0.0374(5) Uani 1 1 d . .
C1 C 0.8175(3) 0.0146(2) 0.8967(2) 0.0553(7) Uani 1 1 d . .
H1A H 0.8882 -0.0304 0.9480 0.083 Uiso 1 1 calc R U
H1B H 0.6973 0.0130 0.9268 0.083 Uiso 1 1 calc R U
H1C H 0.8331 0.0990 0.8801 0.083 Uiso 1 1 calc R U
C2 C 0.8691(3) -0.04313(19) 0.79735(17) 0.0338(5) Uani 1 1 d . .
C3 C 0.7746(2) 0.01245(18) 0.70913(17) 0.0303(5) Uani 1 1 d . .
C4 C 0.8287(3) -0.02420(19) 0.60967(17) 0.0342(5) Uani 1 1 d . .
H4 H 0.9275 -0.0858 0.5959 0.041 Uiso 1 1 calc R U
C5 C 0.7371(3) 0.0302(2) 0.53111(19) 0.0405(6) Uani 1 1 d . .
H5 H 0.7721 0.0066 0.4623 0.049 Uiso 1 1 calc R U
C6 C 0.5936(3) 0.1195(2) 0.55357(17) 0.0366(5) Uani 1 1 d . .
H6 H 0.5292 0.1588 0.5005 0.044 Uiso 1 1 calc R U
C7 C 0.5458(3) 0.15026(18) 0.65537(17) 0.0323(5) Uani 1 1 d . .
C8 C 0.3875(3) 0.24180(19) 0.68546(17) 0.0341(5) Uani 1 1 d . .
C9 C 0.3156(3) 0.2444(2) 0.80070(18) 0.0471(6) Uani 1 1 d . .
H9A H 0.2038 0.2992 0.8092 0.071 Uiso 1 1 calc R U
H9B H 0.3928 0.2733 0.8332 0.071 Uiso 1 1 calc R U
H9C H 0.3031 0.1622 0.8353 0.071 Uiso 1 1 calc R U
C11 C 1.0810(3) -0.19911(19) 0.86136(17) 0.0318(5) Uani 1 1 d . .
C12 C 1.0119(3) -0.28503(19) 0.93967(17) 0.0348(5) Uani 1 1 d . .
C13 C 1.1093(3) -0.3486(2) 1.01433(18) 0.0389(5) Uani 1 1 d . .
H13 H 1.0626 -0.4054 1.0693 0.047 Uiso 1 1 calc R U
C14 C 1.2725(3) -0.3316(2) 1.01107(17) 0.0373(5) Uani 1 1 d . .
C15 C 1.3388(3) -0.2491(2) 0.93065(18) 0.0375(5) Uani 1 1 d . .
H15 H 1.4510 -0.2375 0.9270 0.045 Uiso 1 1 calc R U
C16 C 1.2459(3) -0.18230(19) 0.85478(18) 0.0350(5) Uani 1 1 d . .
C17 C 0.8372(3) -0.3078(2) 0.94269(19) 0.0440(6) Uani 1 1 d . .
H17A H 0.8151 -0.3765 0.9975 0.066 Uiso 1 1 calc R U
H17B H 0.8316 -0.3267 0.8736 0.066 Uiso 1 1 calc R U
H17C H 0.7512 -0.2351 0.9589 0.066 Uiso 1 1 calc R U
C18 C 1.3728(3) -0.3995(2) 1.0958(2) 0.0521(7) Uani 1 1 d . .
H18A H 1.4952 -0.4104 1.0660 0.078 Uiso 1 1 calc R U
H18B H 1.3418 -0.4792 1.1209 0.078 Uiso 1 1 calc R U
H18C H 1.3464 -0.3527 1.1551 0.078 Uiso 1 1 calc R U
C19 C 1.3221(3) -0.0947(2) 0.7663(2) 0.0487(6) Uani 1 1 d . .
H19A H 1.3331 -0.1231 0.6984 0.073 Uiso 1 1 calc R U
H19B H 1.4350 -0.0900 0.7767 0.073 Uiso 1 1 calc R U
H19C H 1.2479 -0.0141 0.7664 0.073 Uiso 1 1 calc R U
C31 C 0.1694(3) 0.39889(18) 0.63151(17) 0.0326(5) Uani 1 1 d . .
C32 C 0.0159(3) 0.37055(18) 0.62351(17) 0.0334(5) Uani 1 1 d . .
C33 C -0.1319(3) 0.45921(19) 0.63661(17) 0.0341(5) Uani 1 1 d . .
H33 H -0.2364 0.4407 0.6310 0.041 Uiso 1 1 calc R U
C34 C -0.1320(3) 0.57403(19) 0.65766(17) 0.0332(5) Uani 1 1 d . .
C35 C 0.0224(3) 0.59918(19) 0.66473(18) 0.0363(5) Uani 1 1 d . .
H35 H 0.0244 0.6773 0.6792 0.044 Uiso 1 1 calc R U
C36 C 0.1749(3) 0.5138(2) 0.65139(18) 0.0369(5) Uani 1 1 d . .
C37 C 0.0123(3) 0.24679(19) 0.6017(2) 0.0437(6) Uani 1 1 d . .
H37A H 0.0991 0.2267 0.5393 0.066 Uiso 1 1 calc R U
H37B H -0.1006 0.2465 0.5885 0.066 Uiso 1 1 calc R U
H37C H 0.0359 0.1864 0.6631 0.066 Uiso 1 1 calc R U
C38 C -0.2939(3) 0.6689(2) 0.67004(18) 0.0380(5) Uani 1 1 d . .
H38A H -0.2691 0.7441 0.6832 0.057 Uiso 1 1 calc R U
H38B H -0.3770 0.6395 0.7299 0.057 Uiso 1 1 calc R U
H38C H -0.3409 0.6848 0.6051 0.057 Uiso 1 1 calc R U
C39 C 0.3398(3) 0.5470(2) 0.6566(2) 0.0532(7) Uani 1 1 d . .
H39A H 0.3866 0.4960 0.7164 0.080 Uiso 1 1 calc R U
H39B H 0.3186 0.6327 0.6662 0.080 Uiso 1 1 calc R U
H39C H 0.4216 0.5341 0.5905 0.080 Uiso 1 1 calc R U

loop_
_atom_site_aniso_label
_atom_site_aniso_U_11
_atom_site_aniso_U_22
_atom_site_aniso_U_33
_atom_site_aniso_U_23
_atom_site_aniso_U_13
_atom_site_aniso_U_12
N1 0.0286(9) 0.0289(9) 0.0425(11) -0.0063(8) -0.0079(8) -0.0002(7)
N2 0.0271(9) 0.0292(9) 0.0387(10) -0.0039(8) -0.0071(8) -0.0013(7)
N3 0.0308(10) 0.0328(10) 0.0453(11) -0.0077(8) -0.0078(8) 0.0031(8)
C1 0.0611(17) 0.0526(16) 0.0512(16) -0.0207(13) -0.0270(13) 0.0173(13)
C2 0.0312(11) 0.0315(11) 0.0377(13) -0.0069(9) -0.0073(9) -0.0021(9)
C3 0.0276(11) 0.0260(10) 0.0368(12) -0.0043(9) -0.0063(9) -0.0041(9)
C4 0.0307(11) 0.0313(11) 0.0388(12) -0.0066(9) -0.0084(9) 0.0007(9)
C5 0.0392(13) 0.0366(12) 0.0412(13) -0.0108(10) -0.0070(10) 0.0049(10)
C6 0.0372(12) 0.0396(12) 0.0315(12) -0.0067(9) -0.0094(9) -0.0005(10)
C7 0.0264(11) 0.0297(11) 0.0393(12) -0.0045(9) -0.0065(9) -0.0029(9)
C8 0.0289(11) 0.0309(11) 0.0417(13) -0.0074(10) -0.0089(9) -0.0002(9)
C9 0.0435(14) 0.0511(15) 0.0392(13) -0.0106(11) -0.0073(11) 0.0084(11)
C11 0.0299(11) 0.0309(11) 0.0335(12) -0.0090(9) -0.0081(9) 0.0017(9)
C12 0.0290(11) 0.0351(12) 0.0379(12) -0.0086(9) -0.0042(9) -0.0011(9)
C13 0.0352(12) 0.0352(12) 0.0408(13) -0.0023(10) -0.0036(10) -0.0018(10)
C14 0.0346(12) 0.0384(12) 0.0357(12) -0.0055(10) -0.0086(10) 0.0015(10)
C15 0.0275(11) 0.0389(12) 0.0448(13) -0.0067(10) -0.0085(10) -0.0016(9)
C16 0.0287(11) 0.0310(11) 0.0422(13) -0.0061(9) -0.0055(9) -0.0002(9)
C17 0.0378(13) 0.0497(14) 0.0442(14) -0.0055(11) -0.0064(10) -0.0100(11)
C18 0.0420(14) 0.0586(16) 0.0504(16) 0.0026(12) -0.0151(12) -0.0013(12)
C19 0.0380(13) 0.0473(14) 0.0586(16) 0.0059(12) -0.0133(12) -0.0104(11)
C31 0.0284(11) 0.0281(11) 0.0389(12) -0.0066(9) -0.0073(9) 0.0017(9)
C32 0.0325(11) 0.0282(11) 0.0376(12) -0.0043(9) -0.0060(9) -0.0031(9)
C33 0.0294(11) 0.0339(12) 0.0384(12) -0.0049(9) -0.0064(9) -0.0053(9)
C34 0.0314(11) 0.0313(11) 0.0347(12) -0.0046(9) -0.0076(9) -0.0004(9)
C35 0.0358(12) 0.0274(11) 0.0470(13) -0.0094(9) -0.0118(10) -0.0018(9)
C36 0.0291(11) 0.0369(12) 0.0456(13) -0.0104(10) -0.0091(10) -0.0026(9)
C37 0.0421(13) 0.0305(12) 0.0594(16) -0.0098(11) -0.0102(11) -0.0055(10)
C38 0.0329(12) 0.0337(12) 0.0434(13) -0.0055(10) -0.0066(10) 0.0007(10)
C39 0.0374(14) 0.0473(15) 0.080(2) -0.0204(13) -0.0180(13) -0.0027(11)

loop_
_atom_type_symbol
_atom_type_description
_atom_type_scat_dispersion_real
_atom_type_scat_dispersion_imag
_atom_type_scat_source
C C 0.0181 0.0091 'International Tables Vol C Tables 4.2.6.8 and 6.1.1.4'
H H 0.0000 0.0000 'International Tables Vol C Tables 4.2.6.8 and 6.1.1.4'
N N 0.0311 0.0180 'International Tables Vol C Tables 4.2.6.8 and 6.1.1.4'

loop_
_geom_angle_atom_site_label_1
_geom_angle_atom_site_label_2
_geom_angle_atom_site_label_3
_geom_angle
C2 N1 C11 121.11(18)
C7 N2 C3 117.96(18)
C8 N3 C31 120.74(19)
C2 C1 H1A 109.5
C2 C1 H1B 109.5
H1A C1 H1B 109.5
C2 C1 H1C 109.5
H1A C1 H1C 109.5
H1B C1 H1C 109.5
N1 C2 C3 116.58(19)
N1 C2 C1 125.9(2)
C3 C2 C1 117.56(18)
N2 C3 C4 122.49(19)
N2 C3 C2 116.16(18)
C4 C3 C2 121.34(18)
C5 C4 C3 118.98(19)
C5 C4 H4 120.5
C3 C4 H4 120.5
C4 C5 C6 119.2(2)
C4 C5 H5 120.4
C6 C5 H5 120.4
C5 C6 C7 118.6(2)
C5 C6 H6 120.7
C7 C6 H6 120.7
N2 C7 C6 122.77(19)
N2 C7 C8 116.35(19)
C6 C7 C8 120.86(19)
N3 C8 C9 125.10(19)
N3 C8 C7 117.01(19)
C9 C8 C7 117.88(18)
C8 C9 H9A 109.5
C8 C9 H9B 109.5
H9A C9 H9B 109.5
C8 C9 H9C 109.5
H9A C9 H9C 109.5
H9B C9 H9C 109.5
C16 C11 C12 120.99(19)
C16 C11 N1 119.06(19)
C12 C11 N1 119.67(19)
C13 C12 C11 118.1(2)
C13 C12 C17 121.1(2)
C11 C12 C17 120.77(19)
C14 C13 C12 122.1(2)
C14 C13 H13 119.0
C12 C13 H13 119.0
C15 C14 C13 118.3(2)
C15 C14 C18 121.1(2)
C13 C14 C18 120.6(2)
C14 C15 C16 121.9(2)
C14 C15 H15 119.1
C16 C15 H15 119.1
C15 C16 C11 118.6(2)
C15 C16 C19 121.0(2)
C11 C16 C19 120.38(19)
C12 C17 H17A 109.5
C12 C17 H17B 109.5
H17A C17 H17B 109.5
C12 C17 H17C 109.5
H17A C17 H17C 109.5
H17B C17 H17C 109.5
C14 C18 H18A 109.5
C14 C18 H18B 109.5
H18A C18 H18B 109.5
C14 C18 H18C 109.5
H18A C18 H18C 109.5
H18B C18 H18C 109.5
C16 C19 H19A 109.5
C16 C19 H19B 109.5
H19A C19 H19B 109.5
C16 C19 H19C 109.5
H19A C19 H19C 109.5
H19B C19 H19C 109.5
C36 C31 C32 121.06(18)
C36 C31 N3 120.43(19)
C32 C31 N3 118.29(19)
C33 C32 C31 118.50(19)
C33 C32 C37 121.1(2)
C31 C32 C37 120.43(18)
C34 C33 C32 122.2(2)
C34 C33 H33 118.9
C32 C33 H33 118.9
C35 C34 C33 117.83(19)
C35 C34 C38 121.18(19)
C33 C34 C38 120.98(19)
C34 C35 C36 122.3(2)
C34 C35 H35 118.8
C36 C35 H35 118.8
C35 C36 C31 118.1(2)
C35 C36 C39 120.2(2)
C31 C36 C39 121.72(19)
C32 C37 H37A 109.5
C32 C37 H37B 109.5
H37A C37 H37B 109.5
C32 C37 H37C 109.5
H37A C37 H37C 109.5
H37B C37 H37C 109.5
C34 C38 H38A 109.5
C34 C38 H38B 109.5
H38A C38 H38B 109.5
C34 C38 H38C 109.5
H38A C38 H38C 109.5
H38B C38 H38C 109.5
C36 C39 H39A 109.5
C36 C39 H39B 109.5
H39A C39 H39B 109.5
C36 C39 H39C 109.5
H39A C39 H39C 109.5
H39B C39 H39C 109.5

loop_
_geom_bond_atom_site_label_1
_geom_bond_atom_site_label_2
_geom_bond_distance
N1 C2 1.277(3)
N1 C11 1.429(3)
N2 C7 1.343(3)
N2 C3 1.346(2)
N3 C8 1.276(3)
N3 C31 1.427(2)
C1 C2 1.498(3)
C1 H1A 0.9800
C1 H1B 0.9800
C1 H1C 0.9800
C2 C3 1.495(3)
C3 C4 1.386(3)
C4 C5 1.378(3)
C4 H4 0.9500
C5 C6 1.383(3)
C5 H5 0.9500
C6 C7 1.388(3)
C6 H6 0.9500
C7 C8 1.494(3)
C8 C9 1.494(3)
C9 H9A 0.9800
C9 H9B 0.9800
C9 H9C 0.9800
C11 C16 1.392(3)
C11 C12 1.399(3)
C12 C13 1.391(3)
C12 C17 1.506(3)
C13 C14 1.387(3)
C13 H13 0.9500
C14 C15 1.380(3)
C14 C18 1.516(3)
C15 C16 1.391(3)
C15 H15 0.9500
C16 C19 1.505(3)
C17 H17A 0.9800
C17 H17B 0.9800
C17 H17C 0.9800
C18 H18A 0.9800
C18 H18B 0.9800
C18 H18C 0.9800
C19 H19A 0.9800
C19 H19B 0.9800
C19 H19C 0.9800
C31 C36 1.396(3)
C31 C32 1.400(3)
C32 C33 1.389(3)
C32 C37 1.501(3)
C33 C34 1.389(3)
C33 H33 0.9500
C34 C35 1.388(3)
C34 C38 1.506(3)
C35 C36 1.396(3)
C35 H35 0.9500
C36 C39 1.507(3)
C37 H37A 0.9800
C37 H37B 0.9800
C37 H37C 0.9800
C38 H38A 0.9800
C38 H38B 0.9800
C38 H38C 0.9800
C39 H39A 0.9800
C39 H39B 0.9800
C39 H39C 0.9800

loop_
_geom_torsion_atom_site_label_1
_geom_torsion_atom_site_label_2
_geom_torsion_atom_site_label_3
_geom_torsion_atom_site_label_4
_geom_torsion
C11 N1 C2 C3 -177.22(18)
C11 N1 C2 C1 3.1(3)
C7 N2 C3 C4 -0.5(3)
C7 N2 C3 C2 -179.85(18)
N1 C2 C3 N2 170.63(18)
C1 C2 C3 N2 -9.7(3)
N1 C2 C3 C4 -8.7(3)
C1 C2 C3 C4 171.0(2)
N2 C3 C4 C5 0.8(3)
C2 C3 C4 C5 -179.9(2)
C3 C4 C5 C6 -0.2(3)
C4 C5 C6 C7 -0.7(3)
C3 N2 C7 C6 -0.4(3)
C3 N2 C7 C8 177.78(18)
C5 C6 C7 N2 1.0(3)
C5 C6 C7 C8 -177.1(2)
C31 N3 C8 C9 -0.6(3)
C31 N3 C8 C7 178.45(19)
N2 C7 C8 N3 164.88(19)
C6 C7 C8 N3 -16.9(3)
N2 C7 C8 C9 -16.0(3)
C6 C7 C8 C9 162.2(2)
C2 N1 C11 C16 -104.1(2)
C2 N1 C11 C12 81.9(3)
C16 C11 C12 C13 3.4(3)
N1 C11 C12 C13 177.31(18)
C16 C11 C12 C17 -176.5(2)
N1 C11 C12 C17 -2.6(3)
C11 C12 C13 C14 -1.9(3)
C17 C12 C13 C14 178.0(2)
C12 C13 C14 C15 -0.2(3)
C12 C13 C14 C18 178.0(2)
C13 C14 C15 C16 0.9(3)
C18 C14 C15 C16 -177.3(2)
C14 C15 C16 C11 0.6(3)
C14 C15 C16 C19 -178.6(2)
C12 C11 C16 C15 -2.8(3)
N1 C11 C16 C15 -176.69(18)
C12 C11 C16 C19 176.5(2)
N1 C11 C16 C19 2.5(3)
C8 N3 C31 C36 85.6(3)
C8 N3 C31 C32 -99.6(3)
C36 C31 C32 C33 -0.5(3)
N3 C31 C32 C33 -175.26(19)
C36 C31 C32 C37 179.8(2)
N3 C31 C32 C37 5.0(3)
C31 C32 C33 C34 -0.3(3)
C37 C32 C33 C34 179.5(2)
C32 C33 C34 C35 0.5(3)
C32 C33 C34 C38 179.2(2)
C33 C34 C35 C36 0.1(3)
C38 C34 C35 C36 -178.6(2)
C34 C35 C36 C31 -0.8(3)
C34 C35 C36 C39 178.1(2)
C32 C31 C36 C35 1.0(3)
N3 C31 C36 C35 175.64(19)
C32 C31 C36 C39 -177.9(2)
N3 C31 C36 C39 -3.2(3)
